data_4105771
loop_
_publ_author_name
'Rodney D. Swartz'
'Michael K. Coggins'
'Werner Kaminsky'
'Julie A. Kovacs'

_publ_contact_author_address
;
Department of Chemistry, BOX 351700
University of Washington
Seattle, WA 98195
USA
;
_publ_contact_author_email wernerka@u.washington.edu
_publ_contact_author_name 'Werner Kaminsky'
_publ_section_title
;
 Nitrile Hydration by Thiolate- and Alkoxide-Ligated Co-NHase Analogues.
 Isolation of Co(III)-Amidate and Co(III)-Iminol Intermediates
;
_journal_name_full 'Journal of the American Chemical Society'
_journal_page_first 3954
_journal_page_last 3963
_journal_paper_doi 10.1021/ja108749f
_journal_volume 133
_journal_year 2011
_chemical_formula_moiety 'C13 H30 Co N5 O2, 2(C F3 O3 S) '
_chemical_formula_sum 'C15 H30 Co F6 N5 O8 S2'
_chemical_formula_weight 645.51
_chemical_name_common CDS023
_chemical_name_systematic CDS023
_space_group_IT_number 14
_symmetry_cell_setting monoclinic
_symmetry_Int_Tables_number 14
_symmetry_space_group_name_Hall '-P 2ybc'
_symmetry_space_group_name_H-M 'P 1 21/c 1'
_atom_sites_solution_hydrogens geom
_atom_sites_solution_primary direct
_atom_sites_solution_secondary difmap
_audit_creation_method SHELXL-97
_cell_angle_alpha 90.00
_cell_angle_beta 90.581(10)
_cell_angle_gamma 90.00
_cell_formula_units_Z 4
_cell_length_a 8.5790(8)
_cell_length_b 8.356(2)
_cell_length_c 34.839(8)
_cell_measurement_reflns_used 1423
_cell_measurement_temperature 130(2)
_cell_measurement_theta_max 20
_cell_measurement_theta_min 3
_cell_volume 2497.3(9)
_computing_cell_refinement 'HKL Scalepack (Otwinowski & Minor 1997)'
_computing_data_collection KappaCCD
_computing_data_reduction 'HKL Scalepack (Otwinowski & Minor 1997)'
_computing_molecular_graphics 'maXus, Zortep'
_computing_publication_material 'SHELXL-97 (Sheldrick, 1997)'
_computing_structure_refinement 'SHELXL-97 (Sheldrick, 1997)'
_computing_structure_solution 'SHELXS-97 (Sheldrick, 1990)'
_diffrn_ambient_temperature 130(2)
_diffrn_measured_fraction_theta_full 0.986
_diffrn_measured_fraction_theta_max 0.857
_diffrn_measurement_device_type 'Nonius KappaCCD'
_diffrn_measurement_method '\f and \w scans'
_diffrn_radiation_monochromator graphite
_diffrn_radiation_source 'fine-focus sealed tube'
_diffrn_radiation_type MoK\a
_diffrn_radiation_wavelength 0.71073
_diffrn_reflns_av_R_equivalents 0.0573
_diffrn_reflns_av_sigmaI/netI 0.0691
_diffrn_reflns_limit_h_max 12
_diffrn_reflns_limit_h_min -12
_diffrn_reflns_limit_k_max 10
_diffrn_reflns_limit_k_min -10
_diffrn_reflns_limit_l_max 47
_diffrn_reflns_limit_l_min -44
_diffrn_reflns_number 10537
_diffrn_reflns_theta_full 25.00
_diffrn_reflns_theta_max 29.94
_diffrn_reflns_theta_min 2.51
_exptl_absorpt_coefficient_mu 0.950
_exptl_absorpt_correction_T_max 0.8041
_exptl_absorpt_correction_T_min 0.6041
_exptl_absorpt_correction_type multi-scan
_exptl_absorpt_process_details HKL200
_exptl_crystal_colour brown
_exptl_crystal_density_diffrn 1.717
_exptl_crystal_description cut-block
_exptl_crystal_F_000 1328
_exptl_crystal_size_max 0.59
_exptl_crystal_size_mid 0.24
_exptl_crystal_size_min 0.24
_refine_diff_density_max 0.798
_refine_diff_density_min -0.882
_refine_diff_density_rms 0.084
_refine_ls_extinction_method none
_refine_ls_goodness_of_fit_ref 1.040
_refine_ls_hydrogen_treatment constr
_refine_ls_matrix_type full
_refine_ls_number_parameters 340
_refine_ls_number_reflns 6215
_refine_ls_number_restraints 0
_refine_ls_restrained_S_all 1.040
_refine_ls_R_factor_all 0.0746
_refine_ls_R_factor_gt 0.0510
_refine_ls_shift/su_max 0.001
_refine_ls_shift/su_mean 0.000
_refine_ls_structure_factor_coef Fsqd
_refine_ls_weighting_details 'calc w=1/[\s^2^(Fo^2^)+(0.0439P)^2^+2.7013P] where P=(Fo^2^+2Fc^2^)/3'
_refine_ls_weighting_scheme calc
_refine_ls_wR_factor_gt 0.1166
_refine_ls_wR_factor_ref 0.1263
_reflns_number_gt 4640
_reflns_number_total 6215
_reflns_threshold_expression >2sigma(I)
_cod_data_source_file ja108749f_si_005.cif
_cod_data_source_block shelxl
_cod_original_sg_symbol_H-M 'P 21/c '
_cod_database_code 4105771

loop_
_symmetry_equiv_pos_as_xyz
'x, y, z'
'-x, y+1/2, -z+1/2'
'-x, -y, -z'
'x, -y-1/2, z-1/2'

loop_
_atom_site_label
_atom_site_type_symbol
_atom_site_fract_x
_atom_site_fract_y
_atom_site_fract_z
_atom_site_U_iso_or_equiv
_atom_site_adp_type
_atom_site_occupancy
_atom_site_symmetry_multiplicity
_atom_site_calc_flag
_atom_site_refinement_flags
_atom_site_disorder_assembly
_atom_site_disorder_group
Co1 Co 0.73756(4) 0.86544(5) 0.142990(11) 0.02121(11) Uani 1 1 d . . .
S1 S 0.23436(8) 0.74503(9) 0.05791(2) 0.02518(17) Uani 1 1 d . . .
S2 S 0.24931(8) 0.15637(10) 0.20293(2) 0.02881(18) Uani 1 1 d . . .
F1 F 0.3097(3) 0.5353(3) 0.00572(7) 0.0627(7) Uani 1 1 d . . .
F2 F 0.1044(2) 0.4757(3) 0.03694(8) 0.0614(7) Uani 1 1 d . . .
F3 F 0.3283(3) 0.4482(3) 0.06344(7) 0.0590(6) Uani 1 1 d . . .
F4 F 0.2228(3) 0.1330(3) 0.12830(6) 0.0512(6) Uani 1 1 d . . .
F5 F 0.1793(3) 0.3696(3) 0.15034(8) 0.0685(7) Uani 1 1 d . . .
F6 F 0.4120(2) 0.2802(3) 0.14685(6) 0.0443(5) Uani 1 1 d . . .
O1 O 0.7222(2) 1.0652(2) 0.11835(6) 0.0284(5) Uani 1 1 d . . .
O2 O 0.7480(3) 1.2217(3) 0.17582(7) 0.0445(6) Uani 1 1 d . . .
H2 H 0.7274 1.1835 0.1541 0.053 Uiso 1 1 calc R . .
O3 O 0.1449(3) 0.8274(3) 0.02917(7) 0.0434(6) Uani 1 1 d . . .
O4 O 0.1580(3) 0.7272(3) 0.09417(7) 0.0444(6) Uani 1 1 d . . .
O5 O 0.3949(2) 0.7910(3) 0.06102(7) 0.0380(6) Uani 1 1 d . . .
O6 O 0.0859(2) 0.1256(3) 0.20665(7) 0.0445(6) Uani 1 1 d . . .
O7 O 0.3092(3) 0.2811(3) 0.22737(7) 0.0474(7) Uani 1 1 d . . .
O8 O 0.3453(3) 0.0163(3) 0.20112(7) 0.0440(6) Uani 1 1 d . . .
N1 N 0.7526(2) 0.7896(3) 0.09279(7) 0.0204(5) Uani 1 1 d . . .
N2 N 0.7554(3) 0.6455(3) 0.16036(7) 0.0243(5) Uani 1 1 d . . .
N3 N 0.5113(3) 0.8326(3) 0.14157(7) 0.0280(6) Uani 1 1 d . . .
H3A H 0.4724 0.8903 0.1558 0.034 Uiso 1 1 calc R . .
H3B H 0.4729 0.8544 0.1161 0.034 Uiso 1 1 d R . .
N4 N 0.9635(2) 0.8744(3) 0.15060(7) 0.0274(5) Uani 1 1 d . . .
H4A H 1.0030 0.8737 0.1308 0.033 Uiso 1 1 calc R . .
H4B H 0.9906 0.9715 0.1638 0.033 Uiso 1 1 d R . .
N5 N 0.7190(3) 0.9635(3) 0.19352(7) 0.0250(5) Uani 1 1 d . . .
H5 H 0.7042 0.8846 0.2141 0.030 Uiso 1 1 d R . .
C1 C 0.6102(3) 1.1499(4) 0.05847(9) 0.0301(7) Uani 1 1 d . . .
H1A H 0.6278 1.1548 0.0307 0.036 Uiso 1 1 calc R . .
H1B H 0.6011 1.2586 0.0687 0.036 Uiso 1 1 calc R . .
H1C H 0.5138 1.0907 0.0634 0.036 Uiso 1 1 calc R . .
C2 C 0.9022(3) 1.1458(4) 0.06809(9) 0.0298(7) Uani 1 1 d . . .
H2A H 0.9125 1.1515 0.0401 0.036 Uiso 1 1 calc R . .
H2B H 0.9889 1.0835 0.0789 0.036 Uiso 1 1 calc R . .
H2C H 0.9042 1.2541 0.0788 0.036 Uiso 1 1 calc R . .
C3 C 0.7474(3) 1.0647(4) 0.07804(8) 0.0250(6) Uani 1 1 d . . .
C4 C 0.7529(3) 0.8907(4) 0.06530(8) 0.0236(6) Uani 1 1 d . . .
C5 C 0.7552(3) 0.8444(4) 0.02403(8) 0.0274(6) Uani 1 1 d . . .
H5A H 0.7737 0.9396 0.0083 0.033 Uiso 1 1 calc R . .
H5B H 0.6547 0.7967 0.0168 0.033 Uiso 1 1 calc R . .
H5C H 0.8386 0.7665 0.0198 0.033 Uiso 1 1 calc R . .
C6 C 0.7473(3) 0.6164(4) 0.08805(9) 0.0272(6) Uani 1 1 d . . .
H6A H 0.8195 0.5823 0.0676 0.033 Uiso 1 1 calc R . .
H6B H 0.6406 0.5816 0.0809 0.033 Uiso 1 1 calc R . .
C7 C 0.7960(4) 0.5431(4) 0.12650(9) 0.0315(7) Uani 1 1 d . . .
H7A H 0.7446 0.4377 0.1293 0.038 Uiso 1 1 calc R . .
H7B H 0.9100 0.5250 0.1265 0.038 Uiso 1 1 calc R . .
C8 C 0.4731(3) 0.6643(4) 0.15218(10) 0.0320(7) Uani 1 1 d . . .
H8A H 0.4645 0.5973 0.1288 0.038 Uiso 1 1 calc R . .
H8B H 0.3724 0.6604 0.1658 0.038 Uiso 1 1 calc R . .
C9 C 0.6034(3) 0.6021(4) 0.17811(9) 0.0306(7) Uani 1 1 d . . .
H9A H 0.5956 0.6508 0.2039 0.037 Uiso 1 1 calc R . .
H9B H 0.5952 0.4845 0.1808 0.037 Uiso 1 1 calc R . .
C10 C 0.8847(3) 0.6395(4) 0.18934(9) 0.0304(7) Uani 1 1 d . . .
H10A H 0.9170 0.5272 0.1938 0.036 Uiso 1 1 calc R . .
H10B H 0.8496 0.6852 0.2140 0.036 Uiso 1 1 calc R . .
C11 C 1.0212(3) 0.7362(4) 0.17389(9) 0.0354(8) Uani 1 1 d . . .
H11A H 1.0858 0.7761 0.1956 0.043 Uiso 1 1 calc R . .
H11B H 1.0873 0.6667 0.1578 0.043 Uiso 1 1 calc R . .
C12 C 0.7259(3) 1.1095(4) 0.20258(10) 0.0335(7) Uani 1 1 d . . .
C13 C 0.7122(4) 1.1757(4) 0.24239(10) 0.0381(8) Uani 1 1 d . . .
H13A H 0.7094 1.2928 0.2413 0.046 Uiso 0.14(4) 1 calc PR A -1
H13B H 0.8021 1.1414 0.2579 0.046 Uiso 0.14(4) 1 calc PR A -1
H13C H 0.6161 1.1361 0.2541 0.046 Uiso 0.14(4) 1 calc PR A -1
H13D H 0.7099 1.0874 0.2609 0.046 Uiso 0.86(4) 1 calc PR A -2
H13E H 0.6159 1.2381 0.2443 0.046 Uiso 0.86(4) 1 calc PR A -2
H13F H 0.8018 1.2448 0.2480 0.046 Uiso 0.86(4) 1 calc PR A -2
C14 C 0.2448(4) 0.5407(4) 0.04032(10) 0.0344(7) Uani 1 1 d . . .
C15 C 0.2658(4) 0.2401(4) 0.15498(10) 0.0340(7) Uani 1 1 d . . .

loop_
_atom_site_aniso_label
_atom_site_aniso_U_11
_atom_site_aniso_U_22
_atom_site_aniso_U_33
_atom_site_aniso_U_23
_atom_site_aniso_U_13
_atom_site_aniso_U_12
Co1 0.02102(18) 0.0232(2) 0.01938(19) -0.00271(16) -0.00061(13) 0.00006(14)
S1 0.0250(3) 0.0294(4) 0.0212(3) -0.0019(3) 0.0003(3) 0.0009(3)
S2 0.0252(3) 0.0348(4) 0.0265(4) -0.0091(3) 0.0023(3) -0.0010(3)
F1 0.0881(17) 0.0525(15) 0.0480(14) -0.0233(12) 0.0263(12) -0.0111(13)
F2 0.0480(12) 0.0473(14) 0.0888(19) -0.0121(13) 0.0006(12) -0.0203(10)
F3 0.0665(14) 0.0371(13) 0.0733(17) 0.0042(12) -0.0040(12) 0.0163(11)
F4 0.0604(13) 0.0620(15) 0.0309(11) -0.0043(10) -0.0079(9) -0.0237(11)
F5 0.0655(15) 0.0550(16) 0.085(2) 0.0250(14) 0.0062(13) 0.0262(12)
F6 0.0386(10) 0.0538(13) 0.0407(11) -0.0005(10) 0.0048(8) -0.0160(9)
O1 0.0460(12) 0.0220(11) 0.0173(10) -0.0004(9) 0.0031(8) 0.0023(9)
O2 0.0709(17) 0.0336(14) 0.0289(13) -0.0002(11) -0.0062(11) -0.0006(12)
O3 0.0429(13) 0.0433(15) 0.0438(15) 0.0101(12) -0.0104(11) 0.0036(11)
O4 0.0498(14) 0.0510(16) 0.0329(13) -0.0014(12) 0.0172(10) 0.0087(12)
O5 0.0278(11) 0.0434(14) 0.0428(14) -0.0103(12) -0.0014(9) -0.0053(10)
O6 0.0264(11) 0.0637(18) 0.0437(14) -0.0137(13) 0.0064(10) -0.0108(11)
O7 0.0414(13) 0.0612(18) 0.0398(14) -0.0227(13) 0.0038(10) -0.0134(12)
O8 0.0529(14) 0.0460(15) 0.0333(13) 0.0072(12) 0.0124(11) 0.0168(12)
N1 0.0210(10) 0.0209(12) 0.0193(11) -0.0048(10) -0.0008(9) 0.0018(9)
N2 0.0244(11) 0.0249(13) 0.0235(12) 0.0018(10) -0.0004(9) 0.0008(9)
N3 0.0232(11) 0.0323(15) 0.0283(13) -0.0052(11) 0.0005(10) 0.0004(10)
N4 0.0214(11) 0.0359(15) 0.0249(12) -0.0042(12) 0.0012(9) -0.0032(10)
N5 0.0241(11) 0.0284(14) 0.0226(12) -0.0033(11) 0.0000(9) 0.0013(10)
C1 0.0309(14) 0.0274(17) 0.0318(16) 0.0031(14) -0.0013(12) 0.0046(12)
C2 0.0323(15) 0.0269(16) 0.0300(16) -0.0016(13) -0.0020(12) -0.0040(12)
C3 0.0304(14) 0.0271(16) 0.0175(14) -0.0020(12) -0.0018(11) 0.0007(12)
C4 0.0214(12) 0.0270(15) 0.0224(14) -0.0043(12) -0.0002(10) -0.0001(11)
C5 0.0309(14) 0.0307(17) 0.0205(14) -0.0014(13) -0.0026(11) 0.0020(12)
C6 0.0313(14) 0.0237(15) 0.0266(15) -0.0040(13) -0.0027(12) -0.0003(12)
C7 0.0395(16) 0.0265(17) 0.0284(16) 0.0004(13) 0.0024(13) 0.0083(13)
C8 0.0234(13) 0.0361(18) 0.0366(17) 0.0000(15) 0.0014(12) -0.0078(12)
C9 0.0260(14) 0.0331(17) 0.0327(17) 0.0046(14) 0.0005(12) -0.0063(12)
C10 0.0266(14) 0.0399(19) 0.0246(15) 0.0088(14) -0.0042(11) 0.0024(13)
C11 0.0247(14) 0.053(2) 0.0287(17) 0.0104(16) -0.0022(12) 0.0026(14)
C12 0.0268(14) 0.0394(19) 0.0342(17) -0.0100(15) -0.0081(12) 0.0061(13)
C13 0.0499(19) 0.0364(19) 0.0280(17) -0.0092(15) -0.0037(14) 0.0024(15)
C14 0.0341(16) 0.0332(18) 0.0361(18) -0.0044(15) 0.0037(13) -0.0002(14)
C15 0.0301(15) 0.0323(18) 0.0394(19) -0.0006(15) -0.0053(13) -0.0014(13)

loop_
_atom_type_symbol
_atom_type_description
_atom_type_scat_dispersion_real
_atom_type_scat_dispersion_imag
_atom_type_scat_source
C C 0.0033 0.0016 'International Tables Vol C Tables 4.2.6.8 and 6.1.1.4'
H H 0.0000 0.0000 'International Tables Vol C Tables 4.2.6.8 and 6.1.1.4'
N N 0.0061 0.0033 'International Tables Vol C Tables 4.2.6.8 and 6.1.1.4'
S S 0.1246 0.1234 'International Tables Vol C Tables 4.2.6.8 and 6.1.1.4'
O O 0.0106 0.0060 'International Tables Vol C Tables 4.2.6.8 and 6.1.1.4'
Co Co 0.3494 0.9721 'International Tables Vol C Tables 4.2.6.8 and 6.1.1.4'
F F 0.0171 0.0103 'International Tables Vol C Tables 4.2.6.8 and 6.1.1.4'

loop_
_geom_angle_atom_site_label_1
_geom_angle_atom_site_label_2
_geom_angle_atom_site_label_3
_geom_angle
N1 Co1 O1 83.04(10)
N1 Co1 N2 87.97(11)
O1 Co1 N2 171.01(10)
N1 Co1 N5 174.93(11)
O1 Co1 N5 91.90(10)
N2 Co1 N5 97.09(11)
N1 Co1 N4 93.58(10)
O1 Co1 N4 95.32(10)
N2 Co1 N4 85.36(10)
N5 Co1 N4 87.22(10)
N1 Co1 N3 90.37(10)
O1 Co1 N3 92.75(10)
N2 Co1 N3 87.15(10)
N5 Co1 N3 89.52(10)
N4 Co1 N3 171.40(11)
O3 S1 O5 115.60(15)
O3 S1 O4 114.77(15)
O5 S1 O4 114.05(15)
O3 S1 C14 104.11(16)
O5 S1 C14 103.11(14)
O4 S1 C14 102.92(16)
O6 S2 O8 114.87(16)
O6 S2 O7 114.90(15)
O8 S2 O7 114.61(16)
O6 S2 C15 103.75(15)
O8 S2 C15 102.94(14)
O7 S2 C15 103.54(16)
C3 O1 Co1 115.93(18)
C12 O2 H2 109.5
C4 N1 C6 124.9(3)
C4 N1 Co1 118.6(2)
C6 N1 Co1 116.18(19)
C9 N2 C10 111.0(2)
C9 N2 C7 113.4(2)
C10 N2 C7 109.6(2)
C9 N2 Co1 107.03(18)
C10 N2 Co1 107.36(18)
C7 N2 Co1 108.24(19)
C8 N3 Co1 110.19(18)
C8 N3 H3A 109.5
Co1 N3 H3A 109.3
C8 N3 H3B 109.5
Co1 N3 H3B 109.1
H3A N3 H3B 109.3
C11 N4 Co1 111.54(18)
C11 N4 H4A 109.5
Co1 N4 H4A 108.8
C11 N4 H4B 108.5
Co1 N4 H4B 109.4
H4A N4 H4B 109.1
C12 N5 Co1 128.9(2)
C12 N5 H5 118.2
Co1 N5 H5 112.9
C3 C1 H1A 109.5
C3 C1 H1B 109.5
H1A C1 H1B 109.5
C3 C1 H1C 109.5
H1A C1 H1C 109.5
H1B C1 H1C 109.5
C3 C2 H2A 109.5
C3 C2 H2B 109.5
H2A C2 H2B 109.5
C3 C2 H2C 109.5
H2A C2 H2C 109.5
H2B C2 H2C 109.5
O1 C3 C4 107.2(2)
O1 C3 C1 108.4(2)
C4 C3 C1 109.9(2)
O1 C3 C2 111.2(2)
C4 C3 C2 109.1(2)
C1 C3 C2 110.9(3)
N1 C4 C5 123.5(3)
N1 C4 C3 114.4(2)
C5 C4 C3 122.1(3)
C4 C5 H5A 109.5
C4 C5 H5B 109.5
H5A C5 H5B 109.5
C4 C5 H5C 109.5
H5A C5 H5C 109.5
H5B C5 H5C 109.5
N1 C6 C7 106.9(2)
N1 C6 H6A 110.3
C7 C6 H6A 110.3
N1 C6 H6B 110.3
C7 C6 H6B 110.3
H6A C6 H6B 108.6
N2 C7 C6 113.4(2)
N2 C7 H7A 108.9
C6 C7 H7A 108.9
N2 C7 H7B 108.9
C6 C7 H7B 108.9
H7A C7 H7B 107.7
N3 C8 C9 107.9(2)
N3 C8 H8A 110.1
C9 C8 H8A 110.1
N3 C8 H8B 110.1
C9 C8 H8B 110.1
H8A C8 H8B 108.4
N2 C9 C8 108.1(2)
N2 C9 H9A 110.1
C8 C9 H9A 110.1
N2 C9 H9B 110.1
C8 C9 H9B 110.1
H9A C9 H9B 108.4
N2 C10 C11 108.1(2)
N2 C10 H10A 110.1
C11 C10 H10A 110.1
N2 C10 H10B 110.1
C11 C10 H10B 110.1
H10A C10 H10B 108.4
N4 C11 C10 110.5(2)
N4 C11 H11A 109.6
C10 C11 H11A 109.6
N4 C11 H11B 109.6
C10 C11 H11B 109.6
H11A C11 H11B 108.1
N5 C12 O2 120.7(3)
N5 C12 C13 125.8(3)
O2 C12 C13 113.6(3)
C12 C13 H13A 109.5
C12 C13 H13B 109.5
C12 C13 H13C 109.5
C12 C13 H13D 109.5
C12 C13 H13E 109.5
H13D C13 H13E 109.5
C12 C13 H13F 109.5
H13D C13 H13F 109.5
H13E C13 H13F 109.5
F3 C14 F2 107.5(3)
F3 C14 F1 107.6(3)
F2 C14 F1 107.1(3)
F3 C14 S1 111.9(2)
F2 C14 S1 111.6(2)
F1 C14 S1 111.0(2)
F5 C15 F6 107.3(3)
F5 C15 F4 108.2(3)
F6 C15 F4 105.9(3)
F5 C15 S2 112.3(3)
F6 C15 S2 112.0(2)
F4 C15 S2 110.9(2)

loop_
_geom_bond_atom_site_label_1
_geom_bond_atom_site_label_2
_geom_bond_distance
Co1 N1 1.866(2)
Co1 O1 1.881(2)
Co1 N2 1.940(3)
Co1 N5 1.950(2)
Co1 N4 1.955(2)
Co1 N3 1.961(2)
S1 O3 1.432(2)
S1 O5 1.433(2)
S1 O4 1.437(2)
S1 C14 1.816(3)
S2 O6 1.433(2)
S2 O8 1.433(3)
S2 O7 1.437(3)
S2 C15 1.818(4)
F1 C14 1.334(4)
F2 C14 1.325(4)
F3 C14 1.322(4)
F4 C15 1.340(4)
F5 C15 1.321(4)
F6 C15 1.331(4)
O1 C3 1.423(3)
O2 C12 1.337(4)
O2 H2 0.8400
N1 C4 1.277(4)
N1 C6 1.457(4)
N2 C9 1.493(4)
N2 C10 1.494(4)
N2 C7 1.501(4)
N3 C8 1.492(4)
N3 H3A 0.7700
N3 H3B 0.9600
N4 C11 1.493(4)
N4 H4A 0.7700
N4 H4B 0.9600
N5 C12 1.261(4)
N5 H5 0.9834
C1 C3 1.530(4)
C1 H1A 0.9800
C1 H1B 0.9800
C1 H1C 0.9800
C2 C3 1.535(4)
C2 H2A 0.9800
C2 H2B 0.9800
C2 H2C 0.9800
C3 C4 1.521(4)
C4 C5 1.489(4)
C5 H5A 0.9800
C5 H5B 0.9800
C5 H5C 0.9800
C6 C7 1.527(4)
C6 H6A 0.9900
C6 H6B 0.9900
C7 H7A 0.9900
C7 H7B 0.9900
C8 C9 1.521(4)
C8 H8A 0.9900
C8 H8B 0.9900
C9 H9A 0.9900
C9 H9B 0.9900
C10 C11 1.526(4)
C10 H10A 0.9900
C10 H10B 0.9900
C11 H11A 0.9900
C11 H11B 0.9900
C12 C13 1.499(4)
C13 H13A 0.9800
C13 H13B 0.9800
C13 H13C 0.9800
C13 H13D 0.9800
C13 H13E 0.9800
C13 H13F 0.9800

loop_
_geom_torsion_atom_site_label_1
_geom_torsion_atom_site_label_2
_geom_torsion_atom_site_label_3
_geom_torsion_atom_site_label_4
_geom_torsion
N1 Co1 O1 C3 -7.22(19)
N5 Co1 O1 C3 173.13(19)
N4 Co1 O1 C3 85.7(2)
N3 Co1 O1 C3 -97.26(19)
O1 Co1 N1 C4 2.5(2)
N2 Co1 N1 C4 -177.6(2)
N4 Co1 N1 C4 -92.4(2)
N3 Co1 N1 C4 95.2(2)
O1 Co1 N1 C6 -171.52(19)
N2 Co1 N1 C6 8.33(19)
N4 Co1 N1 C6 93.5(2)
N3 Co1 N1 C6 -78.80(19)
N1 Co1 N2 C9 -113.75(19)
N5 Co1 N2 C9 65.89(19)
N4 Co1 N2 C9 152.5(2)
N3 Co1 N2 C9 -23.27(19)
N1 Co1 N2 C10 127.06(19)
N5 Co1 N2 C10 -53.30(19)
N4 Co1 N2 C10 33.30(19)
N3 Co1 N2 C10 -142.47(19)
N1 Co1 N2 C7 8.85(18)
N5 Co1 N2 C7 -171.52(18)
N4 Co1 N2 C7 -84.91(19)
N3 Co1 N2 C7 99.32(19)
N1 Co1 N3 C8 85.5(2)
O1 Co1 N3 C8 168.6(2)
N2 Co1 N3 C8 -2.4(2)
N5 Co1 N3 C8 -99.5(2)
N1 Co1 N4 C11 -102.3(2)
O1 Co1 N4 C11 174.3(2)
N2 Co1 N4 C11 -14.7(2)
N5 Co1 N4 C11 82.7(2)
O1 Co1 N5 C12 -11.5(3)
N2 Co1 N5 C12 168.7(3)
N4 Co1 N5 C12 83.7(3)
N3 Co1 N5 C12 -104.2(3)
Co1 O1 C3 C4 9.6(3)
Co1 O1 C3 C1 128.3(2)
Co1 O1 C3 C2 -109.5(2)
C6 N1 C4 C5 -2.9(4)
Co1 N1 C4 C5 -176.4(2)
C6 N1 C4 C3 175.9(2)
Co1 N1 C4 C3 2.4(3)
O1 C3 C4 N1 -7.6(3)
C1 C3 C4 N1 -125.2(3)
C2 C3 C4 N1 112.9(3)
O1 C3 C4 C5 171.2(2)
C1 C3 C4 C5 53.6(3)
C2 C3 C4 C5 -68.3(3)
C4 N1 C6 C7 163.9(3)
Co1 N1 C6 C7 -22.5(3)
C9 N2 C7 C6 94.8(3)
C10 N2 C7 C6 -140.6(3)
Co1 N2 C7 C6 -23.8(3)
N1 C6 C7 N2 29.6(3)
Co1 N3 C8 C9 27.2(3)
C10 N2 C9 C8 160.8(3)
C7 N2 C9 C8 -75.4(3)
Co1 N2 C9 C8 43.9(3)
N3 C8 C9 N2 -46.6(3)
C9 N2 C10 C11 -161.2(3)
C7 N2 C10 C11 72.8(3)
Co1 N2 C10 C11 -44.5(3)
Co1 N4 C11 C10 -7.2(3)
N2 C10 C11 N4 33.5(4)
Co1 N5 C12 O2 0.4(4)
Co1 N5 C12 C13 -179.3(2)
O3 S1 C14 F3 178.3(2)
O5 S1 C14 F3 57.3(3)
O4 S1 C14 F3 -61.6(3)
O3 S1 C14 F2 -61.2(3)
O5 S1 C14 F2 177.8(2)
O4 S1 C14 F2 58.9(3)
O3 S1 C14 F1 58.2(3)
O5 S1 C14 F1 -62.9(3)
O4 S1 C14 F1 178.2(2)
O6 S2 C15 F5 57.7(3)
O8 S2 C15 F5 177.7(2)
O7 S2 C15 F5 -62.7(3)
O6 S2 C15 F6 178.4(2)
O8 S2 C15 F6 -61.5(3)
O7 S2 C15 F6 58.1(3)
O6 S2 C15 F4 -63.5(3)
O8 S2 C15 F4 56.5(3)
O7 S2 C15 F4 176.2(2)
